data_1536318
loop_
_publ_author_name
'Deiseroth, H.J.'
'Kienle, L.'
'Reiner, C.'
'Xhaxhiu, K.'
'Schlosser, M.'

_publ_section_title
;
 X-ray and transmission electron microscopy investigations of the new
 solids In5 S5 Cl, In5 Se5 Cl, In5 S5 Br and In5 Se5 Br
;
_journal_name_full 'Zeitschrift fuer Anorganische und Allgemeine Chemie'
_journal_page_first 2319
_journal_page_last 2328
_journal_volume 630
_journal_year 2004
_chemical_formula_sum 'Cl In5 S5'
_chemical_name_systematic 'In5 S5 Cl'
_space_group_IT_number 11
_symmetry_space_group_name_Hall '-P 2yb'
_symmetry_space_group_name_H-M 'P 1 21/m 1'
_cell_angle_alpha 90
_cell_angle_beta 93.476
_cell_angle_gamma 90
_cell_formula_units_Z 2
_cell_length_a 8.9265
_cell_length_b 3.9062
_cell_length_c 14.951
_cell_volume 520.363
_citation_journal_id_ASTM ZAACAB
_cod_data_source_file Deiseroth_ZAACAB_2004_1696.cif
_cod_data_source_block Cl1In5S5
_cod_original_cell_volume 520.3628
_cod_original_formula_sum 'Cl1 In5 S5'
_cod_database_code 1536318

loop_
_symmetry_equiv_pos_as_xyz
x,y,z
-x,y+1/2,-z
-x,-y,-z
x,-y-1/2,z

loop_
_atom_site_label
_atom_site_type_symbol
_atom_site_fract_x
_atom_site_fract_y
_atom_site_fract_z
_atom_site_occupancy
_atom_site_U_iso_or_equiv
Cl1 Cl-1 0.3268 -0.75 0.0055 1 0.0
In4 In+1 0.236 0.25 0.2914 1 0.0
S3 S-2 0.3182 -0.25 0.2002 1 0.0
In2 In+3 0.1344 -0.25 0.0637 1 0.0
S5 S-2 0.7917 -0.25 0.2984 1 0.0
In1 In+3 0.6575 -0.25 0.4455 1 0.0
In3 In+1 -0.0423 0.25 0.3565 1 0.0
S4 S-2 -0.0325 -0.75 0.1024 1 0.0
S1 S-2 0.467 0.25 0.3994 1 0.0
S2 S-2 0.8342 -0.75 0.5024 1 0.0
In5 In+3 -0.3829 -0.75 0.1575 1 0.0
